data_4340964
loop_
_publ_author_name
'Yi, Wei'
'Kumagai, Yu'
'Spaldin, Nicola A.'
'Matsushita, Yoshitaka'
'Sato, Akira'
'Presniakov, Igor A.'
'Sobolev, Alexey V.'
'Glazkova, Yana S.'
'Belik, Alexei A.'

_publ_section_title
;
 Perovskite-structure TlMnO&#x2083;: a new manganite with new properties.
;
_journal_issue 18
_journal_name_full 'Inorganic chemistry'
_journal_page_first 9800
_journal_page_last 9808
_journal_paper_doi 10.1021/ic501380m
_journal_volume 53
_journal_year 2014
_chemical_formula_sum 'Mn O3 Tl'
_chemical_formula_weight 307.31
_chemical_name_systematic
;
 ?
;
_space_group_IT_number 2
_symmetry_cell_setting triclinic
_symmetry_space_group_name_Hall '-P 1'
_symmetry_space_group_name_H-M 'P -1'
_atom_sites_solution_primary direct
_atom_sites_solution_secondary difmap
_audit_creation_method SHELXL-97
_cell_angle_alpha 87.8200(10)
_cell_angle_beta 86.9440(10)
_cell_angle_gamma 89.3130(10)
_cell_formula_units_Z 4
_cell_length_a 5.4248(2)
_cell_length_b 7.9403(2)
_cell_length_c 5.28650(10)
_cell_measurement_reflns_used 3156
_cell_measurement_temperature 293(2)
_cell_measurement_theta_max 40.636
_cell_measurement_theta_min 2.662
_cell_volume 227.214(11)
_computing_cell_refinement 'SAINT (Bruker, 1997)'
_computing_data_collection 'SMART (Bruker, 1997)'
_computing_data_reduction SAINT
_computing_publication_material 'WinGX (Farrugia, 2012) and PLATON (Spek, 2009)'
_computing_structure_refinement 'SHELXL-97 (Sheldrick, 1997)'
_computing_structure_solution 'SHELXS-97 (Sheldrick, 1990)'
_diffrn_ambient_temperature 293(2)
_diffrn_measured_fraction_theta_full 0.976
_diffrn_measured_fraction_theta_max 0.976
_diffrn_measurement_device_type 'Bruker AXS CCD diffractometer'
_diffrn_measurement_method '\w scans'
_diffrn_radiation_monochromator graphite
_diffrn_radiation_source 'fine-focus sealed tube'
_diffrn_radiation_type MoK\a
_diffrn_radiation_wavelength 0.71073
_diffrn_reflns_av_R_equivalents 0.0463
_diffrn_reflns_av_sigmaI/netI 0.0554
_diffrn_reflns_limit_h_max 9
_diffrn_reflns_limit_h_min -9
_diffrn_reflns_limit_k_max 14
_diffrn_reflns_limit_k_min -13
_diffrn_reflns_limit_l_max 9
_diffrn_reflns_limit_l_min -9
_diffrn_reflns_number 5293
_diffrn_reflns_theta_full 40.64
_diffrn_reflns_theta_max 40.64
_diffrn_reflns_theta_min 4.56
_exptl_absorpt_coefficient_mu 76.083
_exptl_absorpt_correction_T_max 0.1183
_exptl_absorpt_correction_T_min 0.0469
_exptl_absorpt_correction_type multi-scan
_exptl_absorpt_process_details '(SADABS; Sheldrick, 2004)'
_exptl_crystal_colour 'Dark gray'
_exptl_crystal_density_diffrn 8.984
_exptl_crystal_density_method 'not measured'
_exptl_crystal_description Needle
_exptl_crystal_F_000 520
_exptl_crystal_size_max 0.140
_exptl_crystal_size_mid 0.100
_exptl_crystal_size_min 0.080
_refine_diff_density_max 5.783
_refine_diff_density_min -6.185
_refine_diff_density_rms 0.877
_refine_ls_extinction_coef 0.0269(12)
_refine_ls_extinction_expression Fc^*^=kFc[1+0.001xFc^2^\l^3^/sin(2\q)]^-1/4^
_refine_ls_extinction_method SHELXL
_refine_ls_goodness_of_fit_ref 1.034
_refine_ls_matrix_type full
_refine_ls_number_parameters 100
_refine_ls_number_reflns 2568
_refine_ls_number_restraints 0
_refine_ls_restrained_S_all 1.034
_refine_ls_R_factor_all 0.0394
_refine_ls_R_factor_gt 0.0359
_refine_ls_shift/su_max 0.000
_refine_ls_shift/su_mean 0.000
_refine_ls_structure_factor_coef Fsqd
_refine_ls_weighting_details 'calc w=1/[\s^2^(Fo^2^)+(0.0504P)^2^+0.0000P] where P=(Fo^2^+2Fc^2^)/3'
_refine_ls_weighting_scheme calc
_refine_ls_wR_factor_gt 0.0895
_refine_ls_wR_factor_ref 0.0922
_reflns_number_gt 2340
_reflns_number_total 2568
_reflns_threshold_expression >2sigma(I)
_cod_data_source_file ic501380m_si_002.cif
_cod_data_source_block shelxl
_cod_depositor_comments 'Adding full bibliography for 4340964.cif.'
_cod_database_code 4340964

loop_
_symmetry_equiv_pos_as_xyz
'x, y, z'
'-x, -y, -z'

loop_
_atom_site_label
_atom_site_type_symbol
_atom_site_fract_x
_atom_site_fract_y
_atom_site_fract_z
_atom_site_U_iso_or_equiv
_atom_site_adp_type
_atom_site_occupancy
_atom_site_symmetry_multiplicity
_atom_site_calc_flag
_atom_site_refinement_flags
Tl1 Tl 0.54745(4) 0.25794(3) 0.50994(4) 0.00498(7) Uani 0.978(6) 1 d P
Tl2 Tl 0.04935(4) 0.24233(3) 0.97513(4) 0.00438(7) Uani 0.978(6) 1 d P
Mn1 Mn 0.5000 0.0000 0.0000 0.0037(2) Uani 1 2 d S
Mn2 Mn 0.5000 0.5000 0.0000 0.0030(2) Uani 1 2 d S
Mn3 Mn 0.0000 0.0000 0.5000 0.0034(2) Uani 1 2 d S
Mn4 Mn 0.0000 0.5000 0.5000 0.0040(2) Uani 1 2 d S
O1 O 0.9423(8) 0.2309(5) 0.3799(8) 0.0060(7) Uani 1 1 d .
O2 O 0.4450(7) 0.2708(5) 0.1147(8) 0.0052(6) Uani 1 1 d .
O3 O 0.2056(8) 0.5732(6) 0.2055(9) 0.0085(7) Uani 1 1 d .
O4 O 0.8053(8) 0.0511(6) 0.8070(8) 0.0068(7) Uani 1 1 d .
O5 O 0.2824(8) 0.4406(6) 0.6847(9) 0.0087(7) Uani 1 1 d .
O6 O 0.6839(8) 0.9275(6) 0.2855(8) 0.0063(7) Uani 1 1 d .

loop_
_atom_site_aniso_label
_atom_site_aniso_U_11
_atom_site_aniso_U_22
_atom_site_aniso_U_33
_atom_site_aniso_U_23
_atom_site_aniso_U_13
_atom_site_aniso_U_12
Tl1 0.00446(10) 0.00630(11) 0.00415(11) -0.00001(6) 0.00015(6) -0.00116(6)
Tl2 0.00452(11) 0.00530(11) 0.00350(10) -0.00024(6) -0.00161(6) -0.00079(6)
Mn1 0.0031(5) 0.0045(5) 0.0035(5) 0.0009(3) -0.0013(3) -0.0009(3)
Mn2 0.0039(5) 0.0019(4) 0.0032(4) 0.0000(3) -0.0011(3) -0.0014(3)
Mn3 0.0051(5) 0.0024(4) 0.0026(4) -0.0003(3) -0.0001(3) 0.0002(3)
Mn4 0.0032(5) 0.0047(5) 0.0041(5) 0.0011(3) -0.0014(3) -0.0009(3)
O1 0.0097(17) 0.0055(16) 0.0030(16) 0.0002(12) -0.0017(12) 0.0010(13)
O2 0.0054(15) 0.0049(16) 0.0054(16) 0.0013(12) -0.0017(12) -0.0021(12)
O3 0.0056(16) 0.0115(19) 0.0081(18) 0.0036(14) -0.0001(13) 0.0012(13)
O4 0.0053(15) 0.0096(18) 0.0055(16) 0.0002(13) 0.0011(12) -0.0017(13)
O5 0.0081(17) 0.0093(18) 0.0089(18) -0.0026(14) -0.0019(14) 0.0029(13)
O6 0.0065(16) 0.0081(17) 0.0044(16) 0.0029(12) -0.0041(12) -0.0012(12)

loop_
_atom_type_symbol
_atom_type_description
_atom_type_scat_dispersion_real
_atom_type_scat_dispersion_imag
_atom_type_scat_source
O O 0.0106 0.0060 'International Tables Vol C Tables 4.2.6.8 and 6.1.1.4'
Mn Mn 0.3368 0.7283 'International Tables Vol C Tables 4.2.6.8 and 6.1.1.4'
Tl Tl -2.8358 9.6688 'International Tables Vol C Tables 4.2.6.8 and 6.1.1.4'

loop_
_geom_angle_atom_site_label_1
_geom_angle_atom_site_label_2
_geom_angle_atom_site_label_3
_geom_angle
_geom_angle_site_symmetry_1
_geom_angle_site_symmetry_3
O6 Tl1 O2 108.12(16) 2_666 .
O6 Tl1 O5 83.61(17) 2_666 .
O2 Tl1 O5 101.56(16) . .
O6 Tl1 O1 127.77(15) 2_666 .
O2 Tl1 O1 89.71(15) . .
O5 Tl1 O1 141.59(17) . .
O6 Tl1 O3 113.08(15) 2_666 2_666
O2 Tl1 O3 137.70(14) . 2_666
O5 Tl1 O3 74.47(16) . 2_666
O1 Tl1 O3 72.73(15) . 2_666
O6 Tl1 O4 67.80(14) 2_666 .
O2 Tl1 O4 137.17(15) . .
O5 Tl1 O4 119.46(15) . .
O1 Tl1 O4 66.32(14) . .
O3 Tl1 O4 70.38(14) 2_666 .
O6 Tl1 O5 160.91(15) 2_666 2_666
O2 Tl1 O5 74.42(15) . 2_666
O5 Tl1 O5 77.39(17) . 2_666
O1 Tl1 O5 70.47(14) . 2_666
O3 Tl1 O5 63.53(14) 2_666 2_666
O4 Tl1 O5 123.73(13) . 2_666
O6 Tl1 Mn4 148.95(11) 2_666 1_655
O2 Tl1 Mn4 102.58(11) . 1_655
O5 Tl1 Mn4 94.88(12) . 1_655
O1 Tl1 Mn4 46.71(11) . 1_655
O3 Tl1 Mn4 38.27(10) 2_666 1_655
O4 Tl1 Mn4 86.58(9) . 1_655
O5 Tl1 Mn4 37.15(9) 2_666 1_655
O6 Tl1 Mn3 90.59(11) 2_666 1_655
O2 Tl1 Mn3 102.92(11) . 1_655
O5 Tl1 Mn3 155.44(12) . 1_655
O1 Tl1 Mn3 37.18(11) . 1_655
O3 Tl1 Mn3 86.08(10) 2_666 1_655
O4 Tl1 Mn3 37.54(9) . 1_655
O5 Tl1 Mn3 107.48(9) 2_666 1_655
Mn4 Tl1 Mn3 77.965(5) 1_655 1_655
O6 Tl1 Mn1 34.92(11) 2_666 1_556
O2 Tl1 Mn1 138.81(11) . 1_556
O5 Tl1 Mn1 92.51(12) . 1_556
O1 Tl1 Mn1 102.87(11) . 1_556
O3 Tl1 Mn1 83.29(10) 2_666 1_556
O4 Tl1 Mn1 36.67(9) . 1_556
O5 Tl1 Mn1 146.76(10) 2_666 1_556
Mn4 Tl1 Mn1 114.658(7) 1_655 1_556
Mn3 Tl1 Mn1 70.052(4) 1_655 1_556
O6 Tl1 Mn2 135.48(11) 2_666 .
O2 Tl1 Mn2 34.44(11) . .
O5 Tl1 Mn2 84.14(12) . .
O1 Tl1 Mn2 85.17(11) . .
O3 Tl1 Mn2 104.40(10) 2_666 .
O4 Tl1 Mn2 151.39(9) . .
O5 Tl1 Mn2 41.05(10) 2_666 .
Mn4 Tl1 Mn2 74.713(4) 1_655 .
Mn3 Tl1 Mn2 115.718(6) 1_655 .
Mn1 Tl1 Mn2 170.358(7) 1_556 .
O6 Tl1 Mn2 89.87(12) 2_666 1_556
O2 Tl1 Mn2 137.30(11) . 1_556
O5 Tl1 Mn2 40.86(12) . 1_556
O1 Tl1 Mn2 109.70(12) . 1_556
O3 Tl1 Mn2 36.98(10) 2_666 1_556
O4 Tl1 Mn2 85.32(10) . 1_556
O5 Tl1 Mn2 76.97(10) 2_666 1_556
Mn4 Tl1 Mn2 70.084(5) 1_655 1_556
Mn3 Tl1 Mn2 115.612(7) 1_655 1_556
Mn1 Tl1 Mn2 74.973(5) 1_556 1_556
Mn2 Tl1 Mn2 107.582(6) . 1_556
O1 Tl2 O3 106.57(16) 1_456 2_566
O1 Tl2 O4 104.36(16) 1_456 1_455
O3 Tl2 O4 83.20(17) 2_566 1_455
O1 Tl2 O2 83.84(15) 1_456 1_556
O3 Tl2 O2 131.69(16) 2_566 1_556
O4 Tl2 O2 141.01(15) 1_455 1_556
O1 Tl2 O6 132.99(14) 1_456 2_666
O3 Tl2 O6 119.46(15) 2_566 2_666
O4 Tl2 O6 73.81(15) 1_455 2_666
O2 Tl2 O6 73.18(15) 1_556 2_666
O1 Tl2 O5 135.53(16) 1_456 .
O3 Tl2 O5 69.48(15) 2_566 .
O4 Tl2 O5 118.47(15) 1_455 .
O2 Tl2 O5 70.79(14) 1_556 .
O6 Tl2 O5 74.09(15) 2_666 .
O1 Tl2 O4 69.12(14) 1_456 2_657
O3 Tl2 O4 157.46(15) 2_566 2_657
O4 Tl2 O4 76.84(16) 1_455 2_657
O2 Tl2 O4 70.68(13) 1_556 2_657
O6 Tl2 O4 64.74(13) 2_666 2_657
O5 Tl2 O4 129.74(13) . 2_657
O1 Tl2 Mn1 97.09(11) 1_456 1_556
O3 Tl2 Mn1 156.13(12) 2_566 1_556
O4 Tl2 Mn1 94.20(11) 1_455 1_556
O2 Tl2 Mn1 46.81(11) 1_556 1_556
O6 Tl2 Mn1 38.28(10) 2_666 1_556
O5 Tl2 Mn1 91.45(10) . 1_556
O4 Tl2 Mn1 38.30(9) 2_657 1_556
O1 Tl2 Mn4 137.99(11) 1_456 .
O3 Tl2 Mn4 36.68(11) 2_566 .
O4 Tl2 Mn4 92.22(11) 1_455 .
O2 Tl2 Mn4 107.02(10) 1_556 .
O6 Tl2 Mn4 88.48(10) 2_666 .
O5 Tl2 Mn4 36.49(10) . .
O4 Tl2 Mn4 152.88(9) 2_657 .
Mn1 Tl2 Mn4 120.232(7) 1_556 .
O1 Tl2 Mn2 97.35(12) 1_456 1_556
O3 Tl2 Mn2 95.62(12) 2_566 1_556
O4 Tl2 Mn2 157.68(10) 1_455 1_556
O2 Tl2 Mn2 36.15(10) 1_556 1_556
O6 Tl2 Mn2 87.69(10) 2_666 1_556
O5 Tl2 Mn2 42.19(11) . 1_556
O4 Tl2 Mn2 106.82(9) 2_657 1_556
Mn1 Tl2 Mn2 77.866(5) 1_556 1_556
Mn4 Tl2 Mn2 74.562(5) . 1_556
O1 Tl2 Mn3 136.33(12) 1_456 .
O3 Tl2 Mn3 89.15(13) 2_566 .
O4 Tl2 Mn3 36.00(10) 1_455 .
O2 Tl2 Mn3 115.83(11) 1_556 .
O6 Tl2 Mn3 42.66(10) 2_666 .
O5 Tl2 Mn3 88.07(11) . .
O4 Tl2 Mn3 80.87(10) 2_657 .
Mn1 Tl2 Mn3 75.531(5) 1_556 .
Mn4 Tl2 Mn3 76.048(5) . .
Mn2 Tl2 Mn3 121.897(6) 1_556 .
O1 Tl2 Mn3 34.17(11) 1_456 1_556
O3 Tl2 Mn3 133.02(11) 2_566 1_556
O4 Tl2 Mn3 85.68(11) 1_455 1_556
O2 Tl2 Mn3 80.56(10) 1_556 1_556
O6 Tl2 Mn3 100.58(10) 2_666 1_556
O5 Tl2 Mn3 151.22(10) . 1_556
O4 Tl2 Mn3 35.84(9) 2_657 1_556
Mn1 Tl2 Mn3 70.029(4) 1_556 1_556
Mn4 Tl2 Mn3 169.690(7) . 1_556
Mn2 Tl2 Mn3 110.419(6) 1_556 1_556
Mn3 Tl2 Mn3 107.327(6) . 1_556
O6 Mn1 O6 180.0(3) 2_665 1_545
O6 Mn1 O4 90.05(18) 2_665 2_656
O6 Mn1 O4 89.95(18) 1_545 2_656
O6 Mn1 O4 89.95(18) 2_665 1_554
O6 Mn1 O4 90.05(18) 1_545 1_554
O4 Mn1 O4 180.0(3) 2_656 1_554
O6 Mn1 O2 83.75(17) 2_665 .
O6 Mn1 O2 96.25(17) 1_545 .
O4 Mn1 O2 87.35(17) 2_656 .
O4 Mn1 O2 92.65(17) 1_554 .
O6 Mn1 O2 96.25(17) 2_665 2_655
O6 Mn1 O2 83.75(17) 1_545 2_655
O4 Mn1 O2 92.65(17) 2_656 2_655
O4 Mn1 O2 87.35(17) 1_554 2_655
O2 Mn1 O2 180.0 . 2_655
O6 Mn1 Tl2 50.35(13) 2_665 1_554
O6 Mn1 Tl2 129.65(13) 1_545 1_554
O4 Mn1 Tl2 59.32(13) 2_656 1_554
O4 Mn1 Tl2 120.68(13) 1_554 1_554
O2 Mn1 Tl2 48.31(10) . 1_554
O2 Mn1 Tl2 131.69(10) 2_655 1_554
O6 Mn1 Tl2 129.65(13) 2_665 2_656
O6 Mn1 Tl2 50.35(13) 1_545 2_656
O4 Mn1 Tl2 120.68(13) 2_656 2_656
O4 Mn1 Tl2 59.32(13) 1_554 2_656
O2 Mn1 Tl2 131.69(10) . 2_656
O2 Mn1 Tl2 48.31(10) 2_655 2_656
Tl2 Mn1 Tl2 180.0 1_554 2_656
O6 Mn1 Tl1 139.78(12) 2_665 2_656
O6 Mn1 Tl1 40.22(12) 1_545 2_656
O4 Mn1 Tl1 55.24(13) 2_656 2_656
O4 Mn1 Tl1 124.76(13) 1_554 2_656
O2 Mn1 Tl1 111.05(11) . 2_656
O2 Mn1 Tl1 68.95(11) 2_655 2_656
Tl2 Mn1 Tl1 111.824(5) 1_554 2_656
Tl2 Mn1 Tl1 68.176(5) 2_656 2_656
O6 Mn1 Tl1 40.22(12) 2_665 1_554
O6 Mn1 Tl1 139.78(12) 1_545 1_554
O4 Mn1 Tl1 124.76(13) 2_656 1_554
O4 Mn1 Tl1 55.24(13) 1_554 1_554
O2 Mn1 Tl1 68.95(11) . 1_554
O2 Mn1 Tl1 111.05(11) 2_655 1_554
Tl2 Mn1 Tl1 68.176(5) 1_554 1_554
Tl2 Mn1 Tl1 111.824(5) 2_656 1_554
Tl1 Mn1 Tl1 180.0 2_656 1_554
O6 Mn1 Tl1 59.38(14) 2_665 2_655
O6 Mn1 Tl1 120.62(14) 1_545 2_655
O4 Mn1 Tl1 100.85(14) 2_656 2_655
O4 Mn1 Tl1 79.15(14) 1_554 2_655
O2 Mn1 Tl1 141.92(11) . 2_655
O2 Mn1 Tl1 38.08(11) 2_655 2_655
Tl2 Mn1 Tl1 104.754(5) 1_554 2_655
Tl2 Mn1 Tl1 75.246(5) 2_656 2_655
Tl1 Mn1 Tl1 103.893(6) 2_656 2_655
Tl1 Mn1 Tl1 76.107(6) 1_554 2_655
O6 Mn1 Tl1 120.62(14) 2_665 .
O6 Mn1 Tl1 59.38(14) 1_545 .
O4 Mn1 Tl1 79.15(14) 2_656 .
O4 Mn1 Tl1 100.85(14) 1_554 .
O2 Mn1 Tl1 38.08(11) . .
O2 Mn1 Tl1 141.92(11) 2_655 .
Tl2 Mn1 Tl1 75.246(5) 1_554 .
Tl2 Mn1 Tl1 104.754(5) 2_656 .
Tl1 Mn1 Tl1 76.107(6) 2_656 .
Tl1 Mn1 Tl1 103.893(6) 1_554 .
Tl1 Mn1 Tl1 180.0 2_655 .
O2 Mn2 O2 180.0 2_665 .
O2 Mn2 O3 90.32(18) 2_665 2_665
O2 Mn2 O3 89.68(18) . 2_665
O2 Mn2 O3 89.68(18) 2_665 .
O2 Mn2 O3 90.32(18) . .
O3 Mn2 O3 180.0 2_665 .
O2 Mn2 O5 85.56(18) 2_665 2_666
O2 Mn2 O5 94.44(18) . 2_666
O3 Mn2 O5 92.44(18) 2_665 2_666
O3 Mn2 O5 87.56(18) . 2_666
O2 Mn2 O5 94.44(18) 2_665 1_554
O2 Mn2 O5 85.56(18) . 1_554
O3 Mn2 O5 87.56(18) 2_665 1_554
O3 Mn2 O5 92.44(18) . 1_554
O5 Mn2 O5 180.0 2_666 1_554
O2 Mn2 Tl2 45.59(12) 2_665 2_666
O2 Mn2 Tl2 134.41(12) . 2_666
O3 Mn2 Tl2 68.07(14) 2_665 2_666
O3 Mn2 Tl2 111.93(14) . 2_666
O5 Mn2 Tl2 50.03(12) 2_666 2_666
O5 Mn2 Tl2 129.97(12) 1_554 2_666
O2 Mn2 Tl2 134.41(12) 2_665 1_554
O2 Mn2 Tl2 45.59(12) . 1_554
O3 Mn2 Tl2 111.93(14) 2_665 1_554
O3 Mn2 Tl2 68.07(14) . 1_554
O5 Mn2 Tl2 129.97(12) 2_666 1_554
O5 Mn2 Tl2 50.03(12) 1_554 1_554
Tl2 Mn2 Tl2 180.0 2_666 1_554
O2 Mn2 Tl1 139.80(13) 2_665 .
O2 Mn2 Tl1 40.20(13) . .
O3 Mn2 Tl1 100.74(12) 2_665 .
O3 Mn2 Tl1 79.26(12) . .
O5 Mn2 Tl1 55.72(12) 2_666 .
O5 Mn2 Tl1 124.28(12) 1_554 .
Tl2 Mn2 Tl1 103.436(5) 2_666 .
Tl2 Mn2 Tl1 76.564(5) 1_554 .
O2 Mn2 Tl1 40.20(13) 2_665 2_665
O2 Mn2 Tl1 139.80(13) . 2_665
O3 Mn2 Tl1 79.26(12) 2_665 2_665
O3 Mn2 Tl1 100.74(12) . 2_665
O5 Mn2 Tl1 124.28(12) 2_666 2_665
O5 Mn2 Tl1 55.72(12) 1_554 2_665
Tl2 Mn2 Tl1 76.564(5) 2_666 2_665
Tl2 Mn2 Tl1 103.436(5) 1_554 2_665
Tl1 Mn2 Tl1 180.0 . 2_665
O2 Mn2 Tl1 108.88(14) 2_665 1_554
O2 Mn2 Tl1 71.11(14) . 1_554
O3 Mn2 Tl1 49.59(14) 2_665 1_554
O3 Mn2 Tl1 130.40(14) . 1_554
O5 Mn2 Tl1 137.78(12) 2_666 1_554
O5 Mn2 Tl1 42.22(12) 1_554 1_554
Tl2 Mn2 Tl1 113.679(5) 2_666 1_554
Tl2 Mn2 Tl1 66.321(5) 1_554 1_554
Tl1 Mn2 Tl1 107.582(6) . 1_554
Tl1 Mn2 Tl1 72.418(6) 2_665 1_554
O2 Mn2 Tl1 71.12(14) 2_665 2_666
O2 Mn2 Tl1 108.89(14) . 2_666
O3 Mn2 Tl1 130.41(14) 2_665 2_666
O3 Mn2 Tl1 49.60(14) . 2_666
O5 Mn2 Tl1 42.22(12) 2_666 2_666
O5 Mn2 Tl1 137.78(12) 1_554 2_666
Tl2 Mn2 Tl1 66.321(5) 2_666 2_666
Tl2 Mn2 Tl1 113.679(5) 1_554 2_666
Tl1 Mn2 Tl1 72.418(6) . 2_666
Tl1 Mn2 Tl1 107.582(6) 2_665 2_666
Tl1 Mn2 Tl1 180.000(6) 1_554 2_666
O4 Mn3 O4 180.0 2_656 1_455
O4 Mn3 O1 88.00(18) 2_656 2_656
O4 Mn3 O1 92.00(18) 1_455 2_656
O4 Mn3 O1 92.00(18) 2_656 1_455
O4 Mn3 O1 88.00(18) 1_455 1_455
O1 Mn3 O1 180.0 2_656 1_455
O4 Mn3 O6 95.39(17) 2_656 2_666
O4 Mn3 O6 84.61(17) 1_455 2_666
O1 Mn3 O6 87.62(17) 2_656 2_666
O1 Mn3 O6 92.38(17) 1_455 2_666
O4 Mn3 O6 84.61(17) 2_656 1_445
O4 Mn3 O6 95.39(17) 1_455 1_445
O1 Mn3 O6 92.38(17) 2_656 1_445
O1 Mn3 O6 87.62(17) 1_455 1_445
O6 Mn3 O6 180.0 2_666 1_445
O4 Mn3 Tl1 123.25(13) 2_656 1_455
O4 Mn3 Tl1 56.75(13) 1_455 1_455
O1 Mn3 Tl1 136.27(13) 2_656 1_455
O1 Mn3 Tl1 43.73(13) 1_455 1_455
O6 Mn3 Tl1 115.42(12) 2_666 1_455
O6 Mn3 Tl1 64.58(12) 1_445 1_455
O4 Mn3 Tl1 56.75(13) 2_656 2_656
O4 Mn3 Tl1 123.25(13) 1_455 2_656
O1 Mn3 Tl1 43.73(13) 2_656 2_656
O1 Mn3 Tl1 136.27(13) 1_455 2_656
O6 Mn3 Tl1 64.58(12) 2_666 2_656
O6 Mn3 Tl1 115.42(12) 1_445 2_656
Tl1 Mn3 Tl1 180.0 1_455 2_656
O4 Mn3 Tl2 136.75(13) 2_656 .
O4 Mn3 Tl2 43.25(13) 1_455 .
O1 Mn3 Tl2 107.76(13) 2_656 .
O1 Mn3 Tl2 72.24(13) 1_455 .
O6 Mn3 Tl2 47.32(12) 2_666 .
O6 Mn3 Tl2 132.68(12) 1_445 .
Tl1 Mn3 Tl2 71.708(5) 1_455 .
Tl1 Mn3 Tl2 108.292(5) 2_656 .
O4 Mn3 Tl2 43.25(13) 2_656 2_556
O4 Mn3 Tl2 136.75(13) 1_455 2_556
O1 Mn3 Tl2 72.24(13) 2_656 2_556
O1 Mn3 Tl2 107.76(13) 1_455 2_556
O6 Mn3 Tl2 132.68(12) 2_666 2_556
O6 Mn3 Tl2 47.32(12) 1_445 2_556
Tl1 Mn3 Tl2 108.292(5) 1_455 2_556
Tl1 Mn3 Tl2 71.708(5) 2_656 2_556
Tl2 Mn3 Tl2 180.0 . 2_556
O4 Mn3 Tl2 54.15(13) 2_656 1_554
O4 Mn3 Tl2 125.85(13) 1_455 1_554
O1 Mn3 Tl2 140.85(13) 2_656 1_554
O1 Mn3 Tl2 39.15(13) 1_455 1_554
O6 Mn3 Tl2 103.91(11) 2_666 1_554
O6 Mn3 Tl2 76.09(11) 1_445 1_554
Tl1 Mn3 Tl2 72.099(5) 1_455 1_554
Tl1 Mn3 Tl2 107.901(5) 2_656 1_554
Tl2 Mn3 Tl2 107.326(6) . 1_554
Tl2 Mn3 Tl2 72.674(6) 2_556 1_554
O4 Mn3 Tl2 125.85(13) 2_656 2_557
O4 Mn3 Tl2 54.15(13) 1_455 2_557
O1 Mn3 Tl2 39.15(13) 2_656 2_557
O1 Mn3 Tl2 140.85(13) 1_455 2_557
O6 Mn3 Tl2 76.09(11) 2_666 2_557
O6 Mn3 Tl2 103.91(11) 1_445 2_557
Tl1 Mn3 Tl2 107.901(5) 1_455 2_557
Tl1 Mn3 Tl2 72.099(5) 2_656 2_557
Tl2 Mn3 Tl2 72.674(6) . 2_557
Tl2 Mn3 Tl2 107.326(6) 2_556 2_557
Tl2 Mn3 Tl2 180.000(6) 1_554 2_557
O5 Mn4 O5 179.999(2) 2_566 .
O5 Mn4 O3 88.44(19) 2_566 .
O5 Mn4 O3 91.56(19) . .
O5 Mn4 O3 91.56(19) 2_566 2_566
O5 Mn4 O3 88.44(19) . 2_566
O3 Mn4 O3 180.000(1) . 2_566
O5 Mn4 O1 93.49(18) 2_566 2_666
O5 Mn4 O1 86.51(18) . 2_666
O3 Mn4 O1 83.09(18) . 2_666
O3 Mn4 O1 96.91(18) 2_566 2_666
O5 Mn4 O1 86.51(18) 2_566 1_455
O5 Mn4 O1 93.49(18) . 1_455
O3 Mn4 O1 96.91(18) . 1_455
O3 Mn4 O1 83.09(18) 2_566 1_455
O1 Mn4 O1 180.0 2_666 1_455
O5 Mn4 Tl1 59.61(14) 2_566 1_455
O5 Mn4 Tl1 120.39(14) . 1_455
O3 Mn4 Tl1 126.98(15) . 1_455
O3 Mn4 Tl1 53.02(15) 2_566 1_455
O1 Mn4 Tl1 134.79(11) 2_666 1_455
O1 Mn4 Tl1 45.21(11) 1_455 1_455
O5 Mn4 Tl1 120.39(14) 2_566 2_666
O5 Mn4 Tl1 59.61(14) . 2_666
O3 Mn4 Tl1 53.02(15) . 2_666
O3 Mn4 Tl1 126.98(15) 2_566 2_666
O1 Mn4 Tl1 45.21(11) 2_666 2_666
O1 Mn4 Tl1 134.79(11) 1_455 2_666
Tl1 Mn4 Tl1 180.000(6) 1_455 2_666
O5 Mn4 Tl2 50.38(14) 2_566 2_566
O5 Mn4 Tl2 129.63(14) . 2_566
O3 Mn4 Tl2 43.25(12) . 2_566
O3 Mn4 Tl2 136.75(12) 2_566 2_566
O1 Mn4 Tl2 70.07(11) 2_666 2_566
O1 Mn4 Tl2 109.93(11) 1_455 2_566
Tl1 Mn4 Tl2 107.091(5) 1_455 2_566
Tl1 Mn4 Tl2 72.909(5) 2_666 2_566
O5 Mn4 Tl2 129.62(14) 2_566 .
O5 Mn4 Tl2 50.37(14) . .
O3 Mn4 Tl2 136.75(12) . .
O3 Mn4 Tl2 43.25(12) 2_566 .
O1 Mn4 Tl2 109.93(11) 2_666 .
O1 Mn4 Tl2 70.07(11) 1_455 .
Tl1 Mn4 Tl2 72.909(5) 1_455 .
Tl1 Mn4 Tl2 107.091(5) 2_666 .
Tl2 Mn4 Tl2 180.0 2_566 .
O5 Mn4 Tl2 103.96(14) 2_566 2_567
O5 Mn4 Tl2 76.04(14) . 2_567
O3 Mn4 Tl2 118.78(15) . 2_567
O3 Mn4 Tl2 61.22(15) 2_566 2_567
O1 Mn4 Tl2 37.33(11) 2_666 2_567
O1 Mn4 Tl2 142.67(11) 1_455 2_567
Tl1 Mn4 Tl2 109.937(5) 1_455 2_567
Tl1 Mn4 Tl2 70.063(5) 2_666 2_567
Tl2 Mn4 Tl2 103.971(6) 2_566 2_567
Tl2 Mn4 Tl2 76.030(6) . 2_567
O5 Mn4 Tl2 76.04(14) 2_566 1_554
O5 Mn4 Tl2 103.96(14) . 1_554
O3 Mn4 Tl2 61.22(15) . 1_554
O3 Mn4 Tl2 118.78(15) 2_566 1_554
O1 Mn4 Tl2 142.67(11) 2_666 1_554
O1 Mn4 Tl2 37.33(11) 1_455 1_554
Tl1 Mn4 Tl2 70.063(5) 1_455 1_554
Tl1 Mn4 Tl2 109.937(5) 2_666 1_554
Tl2 Mn4 Tl2 76.029(6) 2_566 1_554
Tl2 Mn4 Tl2 103.970(6) . 1_554
Tl2 Mn4 Tl2 180.0 2_567 1_554
Mn3 O1 Tl2 106.7(2) 1_655 1_654
Mn3 O1 Tl1 99.09(18) 1_655 .
Tl2 O1 Tl1 120.20(19) 1_654 .
Mn3 O1 Mn4 139.7(2) 1_655 1_655
Tl2 O1 Mn4 103.40(17) 1_654 1_655
Tl1 O1 Mn4 88.07(15) . 1_655
Mn2 O2 Tl1 105.4(2) . .
Mn2 O2 Mn1 142.9(2) . .
Tl1 O2 Mn1 102.21(16) . .
Mn2 O2 Tl2 98.26(16) . 1_554
Tl1 O2 Tl2 125.96(19) . 1_554
Mn1 O2 Tl2 84.88(15) . 1_554
Mn4 O3 Mn2 140.3(2) . .
Mn4 O3 Tl2 100.07(18) . 2_566
Mn2 O3 Tl2 117.4(2) . 2_566
Mn4 O3 Tl1 88.72(18) . 2_666
Mn2 O3 Tl1 93.43(16) . 2_666
Tl2 O3 Tl1 105.27(19) 2_566 2_666
Mn1 O4 Mn3 143.6(3) 1_556 1_655
Mn1 O4 Tl2 115.7(2) 1_556 1_655
Mn3 O4 Tl2 100.75(17) 1_655 1_655
Mn1 O4 Tl1 88.09(15) 1_556 .
Mn3 O4 Tl1 85.71(15) 1_655 .
Tl2 O4 Tl1 99.21(16) 1_655 .
Mn1 O4 Tl2 82.38(14) 1_556 2_657
Mn3 O4 Tl2 90.01(16) 1_655 2_657
Tl2 O4 Tl2 103.16(16) 1_655 2_657
Tl1 O4 Tl2 157.62(19) . 2_657
Mn4 O5 Mn2 145.6(2) . 1_556
Mn4 O5 Tl1 116.9(2) . .
Mn2 O5 Tl1 96.92(17) 1_556 .
Mn4 O5 Tl2 93.13(18) . .
Mn2 O5 Tl2 87.79(16) 1_556 .
Tl1 O5 Tl2 98.48(17) . .
Mn4 O5 Tl1 83.24(16) . 2_666
Mn2 O5 Tl1 83.23(15) 1_556 2_666
Tl1 O5 Tl1 102.61(17) . 2_666
Tl2 O5 Tl1 157.9(2) . 2_666
Mn1 O6 Tl1 104.86(19) 1_565 2_666
Mn1 O6 Mn3 141.2(2) 1_565 1_665
Tl1 O6 Mn3 112.58(18) 2_666 1_665
Mn1 O6 Tl2 91.37(17) 1_565 2_666
Tl1 O6 Tl2 102.61(17) 2_666 2_666
Mn3 O6 Tl2 90.03(15) 1_665 2_666

loop_
_geom_bond_atom_site_label_1
_geom_bond_atom_site_label_2
_geom_bond_distance
_geom_bond_site_symmetry_2
Tl1 O6 2.166(4) 2_666
Tl1 O2 2.189(4) .
Tl1 O5 2.221(4) .
Tl1 O1 2.225(4) .
Tl1 O3 2.503(5) 2_666
Tl1 O4 2.665(4) .
Tl1 O5 2.721(5) 2_666
Tl1 Mn4 3.1330(2) 1_655
Tl1 Mn3 3.1778(2) 1_655
Tl1 Mn1 3.2420(2) 1_556
Tl1 Mn2 3.2704(2) .
Tl1 Mn2 3.2814(2) 1_556
Tl2 O1 2.186(4) 1_456
Tl2 O3 2.226(4) 2_566
Tl2 O4 2.264(5) 1_455
Tl2 O2 2.323(4) 1_556
Tl2 O6 2.386(5) 2_666
Tl2 O5 2.468(5) .
Tl2 O4 2.688(4) 2_657
Tl2 Mn1 3.0981(2) 1_556
Tl2 Mn4 3.1991(2) .
Tl2 Mn2 3.2179(2) 1_556
Tl2 Mn3 3.2458(2) .
Tl2 Mn3 3.3166(2) 1_556
Mn1 O6 1.920(4) 2_665
Mn1 O6 1.920(4) 1_545
Mn1 O4 1.937(4) 2_656
Mn1 O4 1.937(4) 1_554
Mn1 O2 2.268(4) .
Mn1 O2 2.268(4) 2_655
Mn1 Tl2 3.0982(2) 1_554
Mn1 Tl2 3.0982(2) 2_656
Mn1 Tl1 3.2420(2) 2_656
Mn1 Tl1 3.2420(2) 1_554
Mn1 Tl1 3.4692(2) 2_655
Mn2 O2 1.918(4) 2_665
Mn2 O2 1.918(4) .
Mn2 O3 1.977(4) 2_665
Mn2 O3 1.977(4) .
Mn2 O5 2.163(5) 2_666
Mn2 O5 2.163(5) 1_554
Mn2 Tl2 3.2178(2) 2_666
Mn2 Tl2 3.2178(2) 1_554
Mn2 Tl1 3.2704(2) 2_665
Mn2 Tl1 3.2815(2) 1_554
Mn2 Tl1 3.2815(2) 2_666
Mn3 O4 1.942(4) 2_656
Mn3 O4 1.942(4) 1_455
Mn3 O1 1.945(4) 2_656
Mn3 O1 1.945(4) 1_455
Mn3 O6 2.199(4) 2_666
Mn3 O6 2.199(4) 1_445
Mn3 Tl1 3.1778(2) 1_455
Mn3 Tl1 3.1778(2) 2_656
Mn3 Tl2 3.2458(2) 2_556
Mn3 Tl2 3.3166(2) 1_554
Mn3 Tl2 3.3166(2) 2_557
Mn4 O5 1.905(4) 2_566
Mn4 O5 1.905(4) .
Mn4 O3 1.941(4) .
Mn4 O3 1.941(4) 2_566
Mn4 O1 2.282(4) 2_666
Mn4 O1 2.282(4) 1_455
Mn4 Tl1 3.1330(2) 1_455
Mn4 Tl1 3.1330(2) 2_666
Mn4 Tl2 3.1991(2) 2_566
Mn4 Tl2 3.5066(2) 2_567
Mn4 Tl2 3.5066(2) 1_554
O1 Mn3 1.945(4) 1_655
O1 Tl2 2.186(4) 1_654
O1 Mn4 2.282(4) 1_655
O2 Tl2 2.323(4) 1_554
O3 Tl2 2.226(4) 2_566
O3 Tl1 2.503(5) 2_666
O4 Mn1 1.937(4) 1_556
O4 Mn3 1.942(4) 1_655
O4 Tl2 2.264(5) 1_655
O4 Tl2 2.688(4) 2_657
O5 Mn2 2.163(5) 1_556
O5 Tl1 2.721(5) 2_666
O6 Mn1 1.920(4) 1_565
O6 Tl1 2.166(4) 2_666
O6 Mn3 2.199(4) 1_665
O6 Tl2 2.386(5) 2_666
